data_8103984
loop_
_publ_author_name
'Thiele, G.'
'Serr, B.R.'

_publ_section_title
;
 Crystal structure of trimethylammonium bromostannate(II), (C H3)3 N H Sn
 Br3
;
_journal_name_full
;
Zeitschrift fuer Kristallographie - New Crystal Structures
;
_journal_page_first 46
_journal_page_last 46
_journal_volume 211
_journal_year 1996
_chemical_formula_sum 'C3 H10 Br3 N Sn'
_chemical_name_systematic '(C H3)3 N H Sn Br3'
_space_group_IT_number 4
_symmetry_space_group_name_Hall 'P 2yb'
_symmetry_space_group_name_H-M 'P 1 21 1'
_cell_angle_alpha 90
_cell_angle_beta 96.73
_cell_angle_gamma 90
_cell_formula_units_Z 2
_cell_length_a 6.381
_cell_length_b 12.571
_cell_length_c 6.513
_cell_volume 518.844
_citation_journal_id_ASTM ZKNSFT
_cod_data_source_file Thiele_ZKNSFT_1996_1866.cif
_cod_data_source_block C3H10Br3N1Sn1
_cod_original_cell_volume 518.8439
_cod_original_formula_sum 'C3 H10 Br3 N1 Sn1'
_cod_database_code 8103984

loop_
_symmetry_equiv_pos_as_xyz
x,y,z
-x,y+1/2,-z

loop_
_atom_site_label
_atom_site_type_symbol
_atom_site_fract_x
_atom_site_fract_y
_atom_site_fract_z
_atom_site_occupancy
_atom_site_U_iso_or_equiv
H5 H+1 0.2966 0.28 0.9598 1 0.0
H1 H+1 0.1269 0.1702 1.1408 1 0.0
Br1 Br-1 0.4461 0.2123 0.519 1 0.0
H3 H+1 -0.1275 0.21 0.7894 1 0.0
H6 H+1 0.2339 0.3401 1.1544 1 0.0
Br3 Br-1 0.4393 0.0125 0.07 1 0.0
C3 C-2 0.1175 0.745 0.7993 1 0.0
N1 N-3 0.0414 0.2182 1.0676 1 0.0
H7 H+1 0.1029 0.3576 0.938 1 0.0
C1 C-2 -0.0436 0.162 0.8794 1 0.0
Sn1 Sn+2 0.44768 -7e-05 0.478 1 0.0
H9 H+1 0.1796 0.681 0.7536 1 0.0
H4 H+1 -0.1296 0.1037 0.915 1 0.0
C2 C-2 0.1807 0.3066 1.0264 1 0.0
H2 H+1 0.0706 0.1353 0.8105 1 0.0
H8 H+1 0.0533 0.784 0.6816 1 0.0
Br2 Br-1 0.0291 -0.0076 0.4402 1 0.0
H10 H+1 0.2249 0.7879 0.8745 1 0.0
